data_7103858
loop_
_publ_author_name
'Crawforth, Catherine M.'
'Burling, Suzanne'
'Fairlamb, Ian J. S.'
'Taylor, Richard J. K.'
'Whitwood, Adrian C.'

_publ_section_title
;
 Bromobis(triphenylphosphine)(N-succinimide)palladium(II) as a novel
 catalyst for Stille cross-coupling reactions
;
_journal_coden_ASTM CHCOFS
_journal_issue 17
_journal_name_full
;
 Chemical Communications (Cambridge, United Kingdom)
;
_journal_page_first 2194
_journal_page_last 2195
_journal_paper_doi 10.1039/b304960d
_journal_year 2003
_chemical_formula_moiety 'C4 H4 N O2, Br, (P C18 H15)2, Pd '
_chemical_formula_sum 'C40 H34 Br N O2 P2 Pd'
_chemical_formula_weight 808.93
_chemical_name_common Bromobis(triphenylphosphine)(N-succinimide)palladium(ii)
_space_group_IT_number 14
_symmetry_cell_setting monoclinic
_symmetry_space_group_name_Hall '-P 2yn'
_symmetry_space_group_name_H-M 'P 1 21/n 1'
_atom_sites_solution_hydrogens geom
_atom_sites_solution_primary direct
_atom_sites_solution_secondary difmap
_audit_creation_method SHELXL-97
_cell_angle_alpha 90.00
_cell_angle_beta 90.182(2)
_cell_angle_gamma 90.00
_cell_formula_units_Z 4
_cell_length_a 12.3222(11)
_cell_length_b 19.880(2)
_cell_length_c 13.6371(13)
_cell_measurement_reflns_used 1863
_cell_measurement_temperature 113(2)
_cell_measurement_theta_max 24.0
_cell_measurement_theta_min 2.5
_cell_volume 3340.6(6)
_computing_cell_refinement 'SAINT+ v6.22 (Bruker)'
_computing_data_collection 'SMART v5.625 (Bruker)'
_computing_data_reduction 'SAINT+ v6.22 (Bruker)'
_computing_molecular_graphics 'XSHELL v4.02 (Bruker)'
_computing_publication_material 'SHELXL-97 (Sheldrick, 1997)'
_computing_structure_refinement 'SHELXL-97 (Sheldrick, 1997)'
_computing_structure_solution 'SHELXS-97 (Sheldrick, 1990)'
_diffrn_ambient_temperature 386(2)
_diffrn_measured_fraction_theta_full 0.995
_diffrn_measured_fraction_theta_max 0.995
_diffrn_measurement_device_type 'Bruker SMART CCD'
_diffrn_measurement_method \w
_diffrn_radiation_monochromator graphite
_diffrn_radiation_source 'fine-focus sealed tube'
_diffrn_radiation_type MoK\a
_diffrn_radiation_wavelength 0.71073
_diffrn_reflns_av_R_equivalents 0.0733
_diffrn_reflns_av_sigmaI/netI 0.0814
_diffrn_reflns_limit_h_max 11
_diffrn_reflns_limit_h_min -14
_diffrn_reflns_limit_k_max 23
_diffrn_reflns_limit_k_min -20
_diffrn_reflns_limit_l_max 16
_diffrn_reflns_limit_l_min -16
_diffrn_reflns_number 18654
_diffrn_reflns_theta_full 25.06
_diffrn_reflns_theta_max 25.06
_diffrn_reflns_theta_min 1.81
_exptl_absorpt_coefficient_mu 1.885
_exptl_absorpt_correction_T_max 1.000
_exptl_absorpt_correction_T_min 0.817
_exptl_absorpt_correction_type multi-scan
_exptl_absorpt_process_details 'SADABS v2.03; (Sheldrick)'
_exptl_crystal_colour yellow
_exptl_crystal_density_diffrn 1.608
_exptl_crystal_density_method 'not measured'
_exptl_crystal_description plate
_exptl_crystal_F_000 1632
_exptl_crystal_size_max 0.18
_exptl_crystal_size_mid 0.10
_exptl_crystal_size_min 0.04
_refine_diff_density_max 0.629
_refine_diff_density_min -0.454
_refine_diff_density_rms 0.106
_refine_ls_extinction_method none
_refine_ls_goodness_of_fit_ref 0.974
_refine_ls_hydrogen_treatment mixed
_refine_ls_matrix_type full
_refine_ls_number_parameters 424
_refine_ls_number_reflns 5900
_refine_ls_number_restraints 0
_refine_ls_restrained_S_all 0.974
_refine_ls_R_factor_all 0.0849
_refine_ls_R_factor_gt 0.0402
_refine_ls_shift/su_max 0.001
_refine_ls_shift/su_mean 0.000
_refine_ls_structure_factor_coef Fsqd
_refine_ls_weighting_details 'calc w==1/[\s^2^(Fo^2^)+(0.0331P)^2^+0.0000P] where P==(Fo^2^+2Fc^2^)/3'
_refine_ls_weighting_scheme calc
_refine_ls_wR_factor_gt 0.0774
_refine_ls_wR_factor_ref 0.0905
_reflns_number_gt 3772
_reflns_number_total 5900
_reflns_threshold_expression >2sigma(I)
_cod_data_source_file b304960d.txt
_cod_data_source_block ijf0307m
_cod_depositor_comments
;
The following automatic conversions were performed:
'_symmetry_cell_setting' value 'Monoclinic' changed to 'monoclinic'
according to '/home/saulius/struct/CIF-dictionaries/cif_core.dic'
dictionary named 'cif_core.dic' version 2.4.1 from 2010-06-29.

Automatic conversion script
Id: cif_fix_enum 1527 2010-12-29 10:47:43Z saulius 
;
_cod_original_sg_symbol_H-M P21/n
_cod_database_code 7103858

loop_
_symmetry_equiv_pos_as_xyz
'x, y, z'
'-x+1/2, y+1/2, -z+1/2'
'-x, -y, -z'
'x-1/2, -y-1/2, z-1/2'

loop_
_atom_site_label
_atom_site_type_symbol
_atom_site_fract_x
_atom_site_fract_y
_atom_site_fract_z
_atom_site_U_iso_or_equiv
_atom_site_adp_type
_atom_site_occupancy
_atom_site_symmetry_multiplicity
_atom_site_calc_flag
_atom_site_refinement_flags
_atom_site_disorder_assembly
_atom_site_disorder_group
Pd1 Pd 0.20672(3) 0.168717(19) 0.96047(3) 0.01276(11) Uani 1 1 d . . .
Br2 Br 0.10210(4) 0.16700(3) 1.11453(3) 0.02084(14) Uani 1 1 d . . .
P1 P 0.30062(10) 0.16492(7) 0.81684(8) 0.0135(3) Uani 1 1 d . . .
P2 P 0.31233(10) 0.24797(6) 1.03700(9) 0.0142(3) Uani 1 1 d . . .
O1 O 0.2412(3) 0.01219(17) 0.9497(2) 0.0228(8) Uani 1 1 d . . .
C13 C 0.6327(4) 0.1708(3) 0.8144(3) 0.0234(12) Uani 1 1 d . . .
H13 H 0.6875 0.1972 0.7878 0.028 Uiso 1 1 calc R . .
N1 N 0.1118(3) 0.09045(19) 0.9125(3) 0.0129(9) Uani 1 1 d . . .
C30 C 0.1278(4) 0.3304(3) 1.0454(3) 0.0185(11) Uani 1 1 d . . .
H30 H 0.0919 0.2948 1.0152 0.022 Uiso 1 1 calc R . .
C34 C 0.2897(4) 0.3793(3) 1.1128(3) 0.0191(12) Uani 1 1 d . . .
H34 H 0.3635 0.3766 1.1271 0.023 Uiso 1 1 calc R . .
C18 C 0.2052(4) 0.2870(3) 0.7706(4) 0.0203(12) Uani 1 1 d . . .
H18 H 0.1673 0.2816 0.8290 0.024 Uiso 1 1 calc R . .
C24 C 0.3712(4) 0.1363(3) 1.1455(4) 0.0215(12) Uani 1 1 d . . .
H24 H 0.3563 0.1132 1.0877 0.026 Uiso 1 1 calc R . .
C22 C 0.3371(4) 0.2483(3) 0.6541(3) 0.0189(12) Uani 1 1 d . . .
H22 H 0.3868 0.2163 0.6331 0.023 Uiso 1 1 calc R . .
C17 C 0.2831(4) 0.2395(2) 0.7426(3) 0.0161(11) Uani 1 1 d . . .
C28 C 0.3872(4) 0.2396(3) 1.2342(3) 0.0194(12) Uani 1 1 d . . .
H28 H 0.3834 0.2863 1.2368 0.023 Uiso 1 1 calc R . .
C21 C 0.3171(4) 0.3047(3) 0.5974(4) 0.0248(13) Uani 1 1 d . . .
H21 H 0.3553 0.3112 0.5394 0.030 Uiso 1 1 calc R . .
O2 O -0.0477(3) 0.14197(18) 0.8686(3) 0.0260(9) Uani 1 1 d . . .
C6 C 0.3149(4) 0.0439(3) 0.7061(4) 0.0230(12) Uani 1 1 d . . .
H6 H 0.3820 0.0365 0.7356 0.028 Uiso 1 1 calc R . .
C36 C 0.5373(4) 0.2664(3) 1.0085(4) 0.0199(12) Uani 1 1 d . . .
H36 H 0.5475 0.2337 1.0564 0.024 Uiso 1 1 calc R . .
C5 C 0.2538(4) 0.1005(2) 0.7309(3) 0.0154(11) Uani 1 1 d . . .
C27 C 0.4170(4) 0.2040(3) 1.3174(4) 0.0254(13) Uani 1 1 d . . .
H27 H 0.4325 0.2268 1.3753 0.030 Uiso 1 1 calc R . .
C1 C 0.1530(4) 0.0263(2) 0.9170(3) 0.0122(11) Uani 1 1 d . . .
C4 C 0.0088(4) 0.0914(3) 0.8770(3) 0.0186(12) Uani 1 1 d . . .
C35 C 0.4337(4) 0.2855(2) 0.9821(3) 0.0145(11) Uani 1 1 d . . .
C26 C 0.4238(4) 0.1348(3) 1.3148(4) 0.0273(13) Uani 1 1 d . . .
H26 H 0.4434 0.1111 1.3709 0.033 Uiso 1 1 calc R . .
C12 C 0.5276(4) 0.1868(2) 0.7964(3) 0.0175(12) Uani 1 1 d . . .
H12 H 0.5111 0.2237 0.7573 0.021 Uiso 1 1 calc R . .
C8 C 0.1754(5) 0.0086(3) 0.5924(4) 0.0318(14) Uani 1 1 d . . .
H8 H 0.1497 -0.0220 0.5463 0.038 Uiso 1 1 calc R . .
C10 C 0.1540(4) 0.1102(3) 0.6851(3) 0.0188(12) Uani 1 1 d . . .
H10 H 0.1128 0.1479 0.7006 0.023 Uiso 1 1 calc R . .
C31 C 0.0717(4) 0.3894(3) 1.0660(3) 0.0215(12) Uani 1 1 d . . .
H31 H -0.0015 0.3927 1.0500 0.026 Uiso 1 1 calc R . .
C11 C 0.4436(4) 0.1481(3) 0.8364(3) 0.0180(12) Uani 1 1 d . . .
C3 C -0.0279(4) 0.0215(3) 0.8503(4) 0.0231(13) Uani 1 1 d . . .
H3A H -0.0468 0.0187 0.7814 0.028 Uiso 1 1 calc R . .
H3B H -0.0901 0.0081 0.8891 0.028 Uiso 1 1 calc R . .
C20 C 0.2406(4) 0.3511(3) 0.6267(4) 0.0273(14) Uani 1 1 d . . .
H20 H 0.2272 0.3888 0.5881 0.033 Uiso 1 1 calc R . .
C29 C 0.2367(4) 0.3243(2) 1.0694(3) 0.0172(11) Uani 1 1 d . . .
C7 C 0.2756(4) -0.0010(3) 0.6380(4) 0.0252(13) Uani 1 1 d . . .
H7 H 0.3167 -0.0386 0.6220 0.030 Uiso 1 1 calc R . .
C23 C 0.3629(4) 0.2068(2) 1.1474(3) 0.0165(11) Uani 1 1 d . . .
C15 C 0.5776(4) 0.0768(3) 0.9118(4) 0.0257(13) Uani 1 1 d . . .
H15 H 0.5949 0.0400 0.9508 0.031 Uiso 1 1 calc R . .
C33 C 0.2330(4) 0.4376(3) 1.1346(4) 0.0251(13) Uani 1 1 d . . .
H33 H 0.2680 0.4732 1.1657 0.030 Uiso 1 1 calc R . .
C32 C 0.1230(4) 0.4427(3) 1.1097(3) 0.0252(13) Uani 1 1 d . . .
H32 H 0.0850 0.4821 1.1228 0.030 Uiso 1 1 calc R . .
C25 C 0.4012(4) 0.1007(3) 1.2283(4) 0.0272(14) Uani 1 1 d . . .
H25 H 0.4062 0.0541 1.2261 0.033 Uiso 1 1 calc R . .
C19 C 0.1847(4) 0.3423(3) 0.7111(4) 0.0231(12) Uani 1 1 d . . .
H19 H 0.1322 0.3735 0.7293 0.028 Uiso 1 1 calc R . .
C16 C 0.4696(4) 0.0925(3) 0.8942(4) 0.0225(12) Uani 1 1 d . . .
H16 H 0.4149 0.0660 0.9208 0.027 Uiso 1 1 calc R . .
C37 C 0.6268(4) 0.2959(3) 0.9633(3) 0.0187(12) Uani 1 1 d . . .
H37 H 0.6966 0.2831 0.9817 0.022 Uiso 1 1 calc R . .
C2 C 0.0715(4) -0.0225(2) 0.8740(4) 0.0201(12) Uani 1 1 d . . .
H2A H 0.0531 -0.0573 0.9209 0.024 Uiso 1 1 calc R . .
H2B H 0.0996 -0.0434 0.8151 0.024 Uiso 1 1 calc R . .
C40 C 0.4197(4) 0.3345(2) 0.9098(3) 0.0165(11) Uani 1 1 d . . .
H40 H 0.3501 0.3475 0.8914 0.020 Uiso 1 1 calc R . .
C14 C 0.6602(4) 0.1156(3) 0.8719(4) 0.0264(13) Uani 1 1 d . . .
H14 H 0.7326 0.1048 0.8834 0.032 Uiso 1 1 calc R . .
C9 C 0.1153(4) 0.0647(3) 0.6171(3) 0.0234(13) Uani 1 1 d . . .
H9 H 0.0481 0.0718 0.5876 0.028 Uiso 1 1 calc R . .
C39 C 0.5096(4) 0.3640(3) 0.8651(3) 0.0204(12) Uani 1 1 d . . .
H39 H 0.5001 0.3970 0.8176 0.024 Uiso 1 1 calc R . .
C38 C 0.6124(4) 0.3440(3) 0.8917(4) 0.0220(13) Uani 1 1 d . . .
H38 H 0.6725 0.3631 0.8613 0.026 Uiso 1 1 calc R . .

loop_
_atom_site_aniso_label
_atom_site_aniso_U_11
_atom_site_aniso_U_22
_atom_site_aniso_U_33
_atom_site_aniso_U_23
_atom_site_aniso_U_13
_atom_site_aniso_U_12
Pd1 0.0163(2) 0.0084(2) 0.01358(19) -0.00061(19) 0.00167(14) -0.00157(18)
Br2 0.0244(3) 0.0184(3) 0.0197(3) -0.0031(2) 0.0074(2) -0.0052(2)
P1 0.0167(7) 0.0108(7) 0.0131(6) -0.0010(6) 0.0011(5) 0.0000(6)
P2 0.0186(7) 0.0100(7) 0.0140(6) -0.0001(6) 0.0014(5) -0.0011(5)
O1 0.022(2) 0.014(2) 0.032(2) -0.0035(17) -0.0052(17) -0.0011(16)
C13 0.026(3) 0.024(3) 0.021(3) -0.010(3) 0.007(2) -0.008(3)
N1 0.013(2) 0.010(2) 0.016(2) -0.0006(18) -0.0024(17) -0.0032(17)
C30 0.023(3) 0.017(3) 0.015(2) 0.001(2) -0.002(2) 0.003(2)
C34 0.022(3) 0.020(3) 0.015(3) 0.005(2) 0.001(2) -0.006(2)
C18 0.020(3) 0.017(3) 0.023(3) 0.002(2) -0.004(2) -0.001(2)
C24 0.027(3) 0.021(3) 0.017(3) 0.002(2) -0.002(2) 0.002(2)
C22 0.016(3) 0.021(3) 0.019(3) 0.001(2) 0.001(2) -0.006(2)
C17 0.022(3) 0.007(3) 0.019(3) 0.003(2) -0.005(2) -0.002(2)
C28 0.021(3) 0.016(3) 0.021(3) -0.002(2) 0.003(2) 0.004(2)
C21 0.033(3) 0.023(3) 0.019(3) 0.006(2) -0.003(2) -0.012(3)
O2 0.024(2) 0.020(2) 0.035(2) 0.0005(17) -0.0056(17) 0.0038(17)
C6 0.026(3) 0.022(3) 0.021(3) 0.000(2) -0.001(2) 0.006(2)
C36 0.025(3) 0.013(3) 0.021(3) 0.000(2) -0.004(2) 0.002(2)
C5 0.021(3) 0.015(3) 0.011(3) 0.004(2) 0.003(2) -0.004(2)
C27 0.030(3) 0.031(4) 0.016(3) -0.003(3) 0.000(2) 0.000(3)
C1 0.016(3) 0.011(3) 0.010(2) 0.001(2) 0.002(2) -0.001(2)
C4 0.023(3) 0.017(3) 0.016(3) 0.002(2) 0.005(2) -0.002(2)
C35 0.018(3) 0.010(3) 0.016(3) -0.004(2) 0.006(2) -0.003(2)
C26 0.035(4) 0.018(3) 0.028(3) 0.009(3) -0.005(3) 0.004(3)
C12 0.021(3) 0.017(3) 0.014(3) -0.003(2) 0.003(2) 0.001(2)
C8 0.045(4) 0.025(3) 0.026(3) -0.006(3) 0.005(3) -0.010(3)
C10 0.022(3) 0.017(3) 0.018(3) -0.003(2) -0.001(2) -0.001(2)
C31 0.022(3) 0.022(3) 0.021(3) 0.003(2) 0.002(2) 0.006(2)
C11 0.021(3) 0.018(3) 0.015(3) -0.007(2) 0.002(2) 0.001(2)
C3 0.023(3) 0.025(3) 0.021(3) -0.004(2) -0.001(2) -0.007(2)
C20 0.037(4) 0.016(3) 0.029(3) 0.005(2) -0.020(3) -0.007(2)
C29 0.028(3) 0.012(3) 0.012(2) 0.000(2) 0.008(2) 0.002(2)
C7 0.036(3) 0.011(3) 0.028(3) -0.006(2) 0.002(3) 0.010(3)
C23 0.019(3) 0.011(3) 0.019(3) 0.002(2) 0.003(2) 0.004(2)
C15 0.027(3) 0.027(3) 0.023(3) 0.000(3) -0.004(2) 0.007(3)
C33 0.030(3) 0.019(3) 0.027(3) -0.003(2) 0.005(3) -0.001(2)
C32 0.046(4) 0.014(3) 0.015(3) 0.000(2) 0.009(3) 0.007(3)
C25 0.039(4) 0.020(3) 0.023(3) 0.004(3) 0.001(3) 0.008(3)
C19 0.025(3) 0.014(3) 0.031(3) 0.001(2) -0.007(2) 0.001(2)
C16 0.022(3) 0.022(3) 0.023(3) 0.007(2) 0.001(2) 0.001(2)
C37 0.018(3) 0.019(3) 0.020(3) -0.001(2) 0.000(2) 0.002(2)
C2 0.024(3) 0.008(3) 0.028(3) -0.005(2) -0.002(2) -0.006(2)
C40 0.018(3) 0.014(3) 0.018(3) -0.003(2) 0.001(2) -0.003(2)
C14 0.015(3) 0.037(4) 0.028(3) -0.015(3) 0.000(2) 0.006(3)
C9 0.025(3) 0.026(3) 0.019(3) 0.003(2) -0.006(2) -0.004(2)
C39 0.029(3) 0.019(3) 0.013(3) 0.003(2) 0.001(2) 0.002(2)
C38 0.017(3) 0.023(3) 0.026(3) -0.007(2) 0.004(2) -0.012(2)

loop_
_atom_type_symbol
_atom_type_description
_atom_type_scat_dispersion_real
_atom_type_scat_dispersion_imag
_atom_type_scat_source
C C 0.0033 0.0016 'International Tables Vol C Tables 4.2.6.8 and 6.1.1.4'
H H 0.0000 0.0000 'International Tables Vol C Tables 4.2.6.8 and 6.1.1.4'
N N 0.0061 0.0033 'International Tables Vol C Tables 4.2.6.8 and 6.1.1.4'
O O 0.0106 0.0060 'International Tables Vol C Tables 4.2.6.8 and 6.1.1.4'
P P 0.1023 0.0942 'International Tables Vol C Tables 4.2.6.8 and 6.1.1.4'
Br Br -0.2901 2.4595 'International Tables Vol C Tables 4.2.6.8 and 6.1.1.4'
Pd Pd -0.9988 1.0072 'International Tables Vol C Tables 4.2.6.8 and 6.1.1.4'

loop_
_geom_angle_atom_site_label_1
_geom_angle_atom_site_label_2
_geom_angle_atom_site_label_3
_geom_angle
_geom_angle_site_symmetry_1
_geom_angle_site_symmetry_3
_geom_angle_publ_flag
N1 Pd1 P1 89.50(11) . . ?
N1 Pd1 P2 171.18(11) . . ?
P1 Pd1 P2 97.18(5) . . ?
N1 Pd1 Br2 87.83(10) . . ?
P1 Pd1 Br2 177.14(4) . . ?
P2 Pd1 Br2 85.37(3) . . ?
C17 P1 C11 110.4(2) . . ?
C17 P1 C5 100.3(2) . . ?
C11 P1 C5 105.6(2) . . ?
C17 P1 Pd1 113.19(16) . . ?
C11 P1 Pd1 112.07(16) . . ?
C5 P1 Pd1 114.48(15) . . ?
C23 P2 C35 104.0(2) . . ?
C23 P2 C29 110.2(2) . . ?
C35 P2 C29 100.2(2) . . ?
C23 P2 Pd1 105.05(17) . . ?
C35 P2 Pd1 123.79(15) . . ?
C29 P2 Pd1 112.96(17) . . ?
C12 C13 C14 121.2(5) . . ?
C4 N1 C1 112.0(4) . . ?
C4 N1 Pd1 129.4(3) . . ?
C1 N1 Pd1 118.7(3) . . ?
C29 C30 C31 120.5(5) . . ?
C33 C34 C29 120.5(5) . . ?
C19 C18 C17 119.9(5) . . ?
C25 C24 C23 121.0(5) . . ?
C21 C22 C17 120.2(5) . . ?
C22 C17 C18 118.7(5) . . ?
C22 C17 P1 122.2(4) . . ?
C18 C17 P1 118.8(4) . . ?
C23 C28 C27 121.1(5) . . ?
C20 C21 C22 120.0(5) . . ?
C7 C6 C5 119.8(5) . . ?
C35 C36 C37 120.2(5) . . ?
C10 C5 C6 118.7(5) . . ?
C10 C5 P1 117.9(4) . . ?
C6 C5 P1 123.4(4) . . ?
C26 C27 C28 120.3(5) . . ?
O1 C1 N1 124.3(4) . . ?
O1 C1 C2 126.2(4) . . ?
N1 C1 C2 109.4(4) . . ?
O2 C4 N1 125.1(5) . . ?
O2 C4 C3 124.3(5) . . ?
N1 C4 C3 110.6(4) . . ?
C36 C35 C40 119.2(4) . . ?
C36 C35 P2 122.5(4) . . ?
C40 C35 P2 118.2(4) . . ?
C27 C26 C25 119.8(5) . . ?
C13 C12 C11 120.5(5) . . ?
C9 C8 C7 118.5(5) . . ?
C9 C10 C5 121.0(5) . . ?
C32 C31 C30 120.8(5) . . ?
C16 C11 C12 119.1(5) . . ?
C16 C11 P1 116.8(4) . . ?
C12 C11 P1 124.1(4) . . ?
C4 C3 C2 103.7(4) . . ?
C19 C20 C21 120.7(5) . . ?
C30 C29 C34 118.7(5) . . ?
C30 C29 P2 120.5(4) . . ?
C34 C29 P2 120.7(4) . . ?
C6 C7 C8 121.5(5) . . ?
C28 C23 C24 118.0(5) . . ?
C28 C23 P2 124.6(4) . . ?
C24 C23 P2 117.3(4) . . ?
C16 C15 C14 120.8(5) . . ?
C34 C33 C32 119.8(5) . . ?
C31 C32 C33 119.7(5) . . ?
C24 C25 C26 119.8(5) . . ?
C20 C19 C18 120.4(5) . . ?
C15 C16 C11 119.7(5) . . ?
C38 C37 C36 120.3(5) . . ?
C1 C2 C3 104.2(4) . . ?
C39 C40 C35 120.4(4) . . ?
C15 C14 C13 118.8(5) . . ?
C10 C9 C8 120.5(5) . . ?
C38 C39 C40 119.7(5) . . ?
C39 C38 C37 120.3(5) . . ?

loop_
_geom_bond_atom_site_label_1
_geom_bond_atom_site_label_2
_geom_bond_distance
_geom_bond_site_symmetry_2
_geom_bond_publ_flag
Pd1 N1 2.052(4) . ?
Pd1 P1 2.2794(12) . ?
Pd1 P2 2.2928(13) . ?
Pd1 Br2 2.4687(6) . ?
P1 C17 1.807(5) . ?
P1 C11 1.812(5) . ?
P1 C5 1.828(5) . ?
P2 C23 1.821(5) . ?
P2 C35 1.833(5) . ?
P2 C29 1.835(5) . ?
O1 C1 1.206(5) . ?
C13 C12 1.356(7) . ?
C13 C14 1.389(7) . ?
N1 C4 1.357(6) . ?
N1 C1 1.374(6) . ?
C30 C29 1.386(7) . ?
C30 C31 1.390(7) . ?
C34 C33 1.386(7) . ?
C34 C29 1.403(7) . ?
C18 C19 1.389(7) . ?
C18 C17 1.401(7) . ?
C24 C25 1.381(7) . ?
C24 C23 1.406(7) . ?
C22 C21 1.383(7) . ?
C22 C17 1.391(6) . ?
C28 C23 1.383(6) . ?
C28 C27 1.386(7) . ?
C21 C20 1.380(7) . ?
O2 C4 1.227(6) . ?
C6 C7 1.374(7) . ?
C6 C5 1.397(7) . ?
C36 C35 1.378(6) . ?
C36 C37 1.395(6) . ?
C5 C10 1.390(7) . ?
C27 C26 1.377(7) . ?
C1 C2 1.512(6) . ?
C4 C3 1.506(7) . ?
C35 C40 1.396(6) . ?
C26 C25 1.388(7) . ?
C12 C11 1.401(7) . ?
C8 C9 1.381(7) . ?
C8 C7 1.393(7) . ?
C10 C9 1.380(7) . ?
C31 C32 1.369(7) . ?
C11 C16 1.395(7) . ?
C3 C2 1.538(7) . ?
C20 C19 1.354(7) . ?
C15 C16 1.387(7) . ?
C15 C14 1.389(7) . ?
C33 C32 1.400(7) . ?
C37 C38 1.378(7) . ?
C40 C39 1.396(6) . ?
C39 C38 1.375(7) . ?
